data_2202254
loop_
_publ_author_name
'Ruqiang Zou'
'Jian-Rong Li'
'Yan Zheng'
'Ruo-Hua Zhang'
'Xian-He Bu'

_publ_section_title
;
 1,2-Bis(benzothiazol-2-ylsulfanyl)ethane
;
_journal_issue 4
_journal_name_full 'Acta Crystallographica Section E'
_journal_page_first o393
_journal_page_last o394
_journal_paper_doi 10.1107/S1600536803004264
_journal_volume 59
_journal_year 2003
_chemical_formula_iupac 'C16 H12 N2 S4'
_chemical_formula_moiety 'C16 H12 N2 S4'
_chemical_formula_sum 'C16 H12 N2 S4'
_chemical_formula_weight 360.53
_chemical_name_systematic
;
1,2-bis(benzothiazol-2-ylsulfanyl)ethane
;
_space_group_IT_number 14
_symmetry_cell_setting monoclinic
_symmetry_space_group_name_Hall '-P 2yn'
_symmetry_space_group_name_H-M 'P 1 21/n 1'
_atom_sites_solution_hydrogens geom
_atom_sites_solution_primary direct
_atom_sites_solution_secondary difmap
_cell_angle_alpha 90.00
_cell_angle_beta 114.029(5)
_cell_angle_gamma 90.00
_cell_formula_units_Z 4
_cell_length_a 11.534(4)
_cell_length_b 10.719(4)
_cell_length_c 14.006(5)
_cell_measurement_reflns_used 719
_cell_measurement_temperature 293(2)
_cell_measurement_theta_max 25.6
_cell_measurement_theta_min 3.7
_cell_volume 1581.5(10)
_computing_cell_refinement SMART
_computing_data_collection 'SMART (Bruker, 1998)'
_computing_data_reduction 'SAINT (Bruker, 1998)'
_computing_molecular_graphics 'SHELXTL (Bruker, 1998)'
_computing_publication_material SHELXTL
_computing_structure_refinement 'SHELXL97 (Sheldrick, 1997)'
_computing_structure_solution 'SHELXS97 (Sheldrick, 1997)'
_diffrn_ambient_temperature 293(2)
_diffrn_measured_fraction_theta_full 1.000
_diffrn_measured_fraction_theta_max 1.000
_diffrn_measurement_device_type 'Bruker SMART CCD area-detector'
_diffrn_measurement_method '\f and \w'
_diffrn_radiation_monochromator graphite
_diffrn_radiation_source 'fine-focus sealed tube'
_diffrn_radiation_type MoK\a
_diffrn_radiation_wavelength 0.71073
_diffrn_reflns_av_R_equivalents 0.037
_diffrn_reflns_av_sigmaI/netI 0.049
_diffrn_reflns_limit_h_max 13
_diffrn_reflns_limit_h_min -13
_diffrn_reflns_limit_k_max 6
_diffrn_reflns_limit_k_min -12
_diffrn_reflns_limit_l_max 16
_diffrn_reflns_limit_l_min -15
_diffrn_reflns_number 6363
_diffrn_reflns_theta_full 25.0
_diffrn_reflns_theta_max 25.0
_diffrn_reflns_theta_min 1.9
_diffrn_standards_decay_% 0
_diffrn_standards_interval_count 0
_diffrn_standards_number 0
_exptl_absorpt_coefficient_mu 0.60
_exptl_absorpt_correction_T_max 0.890
_exptl_absorpt_correction_T_min 0.841
_exptl_absorpt_correction_type multi-scan
_exptl_absorpt_process_details '(SADABS; Sheldrick, 1996)'
_exptl_crystal_colour yellow
_exptl_crystal_density_diffrn 1.514
_exptl_crystal_density_method 'not measured'
_exptl_crystal_description needle
_exptl_crystal_F_000 744
_exptl_crystal_size_max 0.30
_exptl_crystal_size_mid 0.25
_exptl_crystal_size_min 0.20
_refine_diff_density_max 0.27
_refine_diff_density_min -0.21
_refine_ls_extinction_method none
_refine_ls_goodness_of_fit_ref 1.00
_refine_ls_hydrogen_treatment constr
_refine_ls_matrix_type full
_refine_ls_number_parameters 199
_refine_ls_number_reflns 2791
_refine_ls_number_restraints 0
_refine_ls_restrained_S_all 1.00
_refine_ls_R_factor_all 0.075
_refine_ls_R_factor_gt 0.039
_refine_ls_shift/su_max <0.001
_refine_ls_shift/su_mean 0.000
_refine_ls_structure_factor_coef Fsqd
_refine_ls_weighting_details 'calc w = 1/[\s^2^(Fo^2^)+(0.0413P)^2^+0.2548P] where P = (Fo^2^+2Fc^2^)/3'
_refine_ls_weighting_scheme calc
_refine_ls_wR_factor_gt 0.081
_refine_ls_wR_factor_ref 0.094
_reflns_number_gt 1833
_reflns_number_total 2791
_reflns_threshold_expression I>2\s(I)
_cod_data_source_file ya6152.cif
_cod_data_source_block I
_cod_depositor_comments
;
The following automatic conversions were performed:
'_geom_bond_publ_flag' value 'Yes' changed to 'yes' according to
'/home/saulius/struct/CIF-dictionaries/cif_core.dic' dictionary named
'cif_core.dic' version 2.4.1 from 2010-06-29 (12 times).

Automatic conversion script
Id: cif_fix_enum 1527 2010-12-29 10:47:43Z saulius 

The following automatic conversions were performed:

'_geom_bond_publ_flag' value 'Yes' changed to 'yes' according to
/home/saulius/struct/CIF-dictionaries/cif_core.dic dictionary named
'cif_core.dic' version 2.4.1 from 2010-06-29 (12
times).

'_geom_angle_publ_flag' value 'Yes' changed to 'yes'
according to /home/saulius/struct/CIF-dictionaries/cif_core.dic
dictionary named 'cif_core.dic' version 2.4.1 from 2010-06-29 (2
times).

Automatic conversion script
Id: cif_fix_values 1715 2011-07-08 13:25:40Z adriana 
;
_cod_original_sg_symbol_H-M 'P 21/n'
_cod_database_code 2202254
_cod_database_fobs_code 2202254

loop_
_symmetry_equiv_pos_as_xyz
'x, y, z'
'-x+1/2, y+1/2, -z+1/2'
'-x, -y, -z'
'x-1/2, -y-1/2, z-1/2'

loop_
_atom_site_label
_atom_site_fract_x
_atom_site_fract_y
_atom_site_fract_z
_atom_site_U_iso_or_equiv
_atom_site_adp_type
_atom_site_calc_flag
_atom_site_refinement_flags
_atom_site_occupancy
_atom_site_disorder_assembly
_atom_site_disorder_group
_atom_site_type_symbol
S1 0.71656(7) 0.53816(7) 0.11326(6) 0.0529(2) Uani d . 1 . . S
S2 0.73711(8) 0.40329(8) 0.30512(6) 0.0618(3) Uani d . 1 . . S
S3 0.43280(8) 0.33636(8) 0.41476(7) 0.0626(3) Uani d . 1 . . S
S4 0.43831(7) 0.19798(8) 0.59982(6) 0.0591(3) Uani d . 1 . . S
N1 0.5573(2) 0.5757(2) 0.19906(17) 0.0461(6) Uani d . 1 . . N
N2 0.6112(2) 0.1659(2) 0.52809(18) 0.0466(6) Uani d . 1 . . N
C1 0.5964(2) 0.6467(2) 0.0549(2) 0.0415(7) Uani d . 1 . . C
C2 0.5719(3) 0.7194(3) -0.0323(2) 0.0533(8) Uani d . 1 . . C
H2 0.6217 0.7134 -0.0702 0.064 Uiso calc R 1 . . H
C3 0.4708(3) 0.8019(3) -0.0618(2) 0.0645(9) Uani d . 1 . . C
H3 0.4523 0.8518 -0.1205 0.077 Uiso calc R 1 . . H
C4 0.3975(3) 0.8107(3) -0.0054(3) 0.0639(9) Uani d . 1 . . C
H4 0.3305 0.8672 -0.0265 0.077 Uiso calc R 1 . . H
C5 0.4210(3) 0.7377(3) 0.0819(2) 0.0553(8) Uani d . 1 . . C
H5 0.3704 0.7443 0.1191 0.066 Uiso calc R 1 . . H
C6 0.5217(2) 0.6542(2) 0.1129(2) 0.0419(7) Uani d . 1 . . C
C7 0.6560(3) 0.5113(3) 0.2078(2) 0.0449(7) Uani d . 1 . . C
C8 0.6432(3) 0.4090(3) 0.3827(2) 0.0626(9) Uani d . 1 . . C
H8A 0.6954 0.3826 0.4536 0.075 Uiso calc R 1 . . H
H8B 0.6169 0.4943 0.3856 0.075 Uiso calc R 1 . . H
C9 0.5291(3) 0.3279(3) 0.3388(2) 0.0595(8) Uani d . 1 . . C
H9A 0.5556 0.2422 0.3376 0.071 Uiso calc R 1 . . H
H9B 0.4780 0.3529 0.2674 0.071 Uiso calc R 1 . . H
C10 0.5096(3) 0.2275(3) 0.5127(2) 0.0459(7) Uani d . 1 . . C
C11 0.6412(3) 0.0865(2) 0.6133(2) 0.0425(7) Uani d . 1 . . C
C12 0.7435(3) 0.0061(3) 0.6508(2) 0.0523(8) Uani d . 1 . . C
H12 0.7989 0.0009 0.6179 0.063 Uiso calc R 1 . . H
C13 0.7629(3) -0.0663(3) 0.7374(2) 0.0600(8) Uani d . 1 . . C
H13 0.8327 -0.1193 0.7633 0.072 Uiso calc R 1 . . H
C14 0.6800(3) -0.0611(3) 0.7862(2) 0.0629(9) Uani d . 1 . . C
H14 0.6940 -0.1113 0.8440 0.075 Uiso calc R 1 . . H
C15 0.5769(3) 0.0179(3) 0.7498(2) 0.0586(8) Uani d . 1 . . C
H15 0.5215 0.0218 0.7828 0.070 Uiso calc R 1 . . H
C16 0.5575(3) 0.0913(3) 0.6633(2) 0.0467(7) Uani d . 1 . . C

loop_
_atom_site_aniso_label
_atom_site_aniso_U_11
_atom_site_aniso_U_22
_atom_site_aniso_U_33
_atom_site_aniso_U_12
_atom_site_aniso_U_13
_atom_site_aniso_U_23
S1 0.0522(5) 0.0555(5) 0.0584(5) 0.0106(4) 0.0302(4) 0.0053(4)
S2 0.0555(5) 0.0658(6) 0.0626(5) 0.0109(4) 0.0225(4) 0.0205(4)
S3 0.0566(5) 0.0582(6) 0.0728(6) 0.0083(4) 0.0260(5) 0.0143(4)
S4 0.0499(5) 0.0646(6) 0.0737(6) 0.0013(4) 0.0363(4) 0.0041(4)
N1 0.0448(14) 0.0468(15) 0.0511(14) 0.0024(12) 0.0241(12) 0.0053(12)
N2 0.0469(14) 0.0470(15) 0.0508(14) 0.0013(12) 0.0250(12) 0.0022(12)
C1 0.0435(16) 0.0363(16) 0.0455(16) -0.0041(13) 0.0190(13) -0.0055(13)
C2 0.062(2) 0.055(2) 0.0506(18) -0.0031(16) 0.0302(16) 0.0036(16)
C3 0.071(2) 0.057(2) 0.062(2) -0.0013(18) 0.0240(18) 0.0206(17)
C4 0.055(2) 0.051(2) 0.084(2) 0.0108(16) 0.0258(19) 0.0147(18)
C5 0.0495(19) 0.0479(19) 0.077(2) 0.0048(15) 0.0342(18) 0.0042(17)
C6 0.0412(16) 0.0364(16) 0.0483(17) -0.0055(13) 0.0183(14) -0.0007(13)
C7 0.0445(17) 0.0435(17) 0.0470(17) -0.0034(14) 0.0191(14) 0.0010(13)
C8 0.071(2) 0.062(2) 0.0474(18) -0.0081(18) 0.0162(17) 0.0064(16)
C9 0.067(2) 0.055(2) 0.0495(18) -0.0037(16) 0.0159(16) 0.0057(15)
C10 0.0437(17) 0.0446(17) 0.0508(17) -0.0091(14) 0.0207(14) -0.0051(14)
C11 0.0434(16) 0.0392(16) 0.0454(16) -0.0082(13) 0.0185(14) -0.0027(14)
C12 0.0577(19) 0.0518(19) 0.0544(19) 0.0016(16) 0.0299(16) 0.0003(15)
C13 0.062(2) 0.052(2) 0.060(2) 0.0047(16) 0.0188(17) 0.0059(17)
C14 0.072(2) 0.063(2) 0.0506(19) -0.0170(19) 0.0214(18) 0.0040(17)
C15 0.064(2) 0.063(2) 0.056(2) -0.0191(18) 0.0329(18) -0.0065(17)
C16 0.0470(17) 0.0461(18) 0.0518(17) -0.0112(14) 0.0251(15) -0.0053(14)

loop_
_atom_type_symbol
_atom_type_description
_atom_type_scat_dispersion_real
_atom_type_scat_dispersion_imag
_atom_type_scat_source
C C 0.0033 0.0016 'International Tables Vol C Tables 4.2.6.8 and 6.1.1.4'
H H 0.0000 0.0000 'International Tables Vol C Tables 4.2.6.8 and 6.1.1.4'
N N 0.0061 0.0033 'International Tables Vol C Tables 4.2.6.8 and 6.1.1.4'
S S 0.1246 0.1234 'International Tables Vol C Tables 4.2.6.8 and 6.1.1.4'

loop_
_geom_angle_atom_site_label_1
_geom_angle_atom_site_label_2
_geom_angle_atom_site_label_3
_geom_angle
_geom_angle_publ_flag
C1 S1 C7 88.77(13) ?
C7 S2 C8 100.64(14) yes
C10 S3 C9 100.98(14) yes
C16 S4 C10 88.73(13) ?
C7 N1 C6 110.0(2) ?
C10 N2 C11 110.5(2) ?
C2 C1 C6 121.7(3) ?
C2 C1 S1 129.2(2) ?
C6 C1 S1 109.0(2) ?
C1 C2 C3 118.0(3) ?
C1 C2 H2 121.0 ?
C3 C2 H2 121.0 ?
C4 C3 C2 120.8(3) ?
C4 C3 H3 119.6 ?
C2 C3 H3 119.6 ?
C3 C4 C5 121.6(3) ?
C3 C4 H4 119.2 ?
C5 C4 H4 119.2 ?
C4 C5 C6 118.7(3) ?
C4 C5 H5 120.7 ?
C6 C5 H5 120.7 ?
C5 C6 N1 125.2(2) ?
C5 C6 C1 119.2(3) ?
N1 C6 C1 115.6(2) ?
N1 C7 S2 126.9(2) ?
N1 C7 S1 116.5(2) ?
S2 C7 S1 116.60(16) ?
C9 C8 S2 112.0(2) ?
C9 C8 H8A 109.2 ?
S2 C8 H8A 109.2 ?
C9 C8 H8B 109.2 ?
S2 C8 H8B 109.2 ?
H8A C8 H8B 107.9 ?
C8 C9 S3 112.1(2) ?
C8 C9 H9A 109.2 ?
S3 C9 H9A 109.2 ?
C8 C9 H9B 109.2 ?
S3 C9 H9B 109.2 ?
H9A C9 H9B 107.9 ?
N2 C10 S3 127.8(2) ?
N2 C10 S4 116.4(2) ?
S3 C10 S4 115.86(17) ?
C12 C11 N2 125.8(2) ?
C12 C11 C16 119.2(3) ?
N2 C11 C16 115.0(2) ?
C13 C12 C11 119.6(3) ?
C13 C12 H12 120.2 ?
C11 C12 H12 120.2 ?
C12 C13 C14 120.9(3) ?
C12 C13 H13 119.5 ?
C14 C13 H13 119.5 ?
C15 C14 C13 120.5(3) ?
C15 C14 H14 119.7 ?
C13 C14 H14 119.7 ?
C14 C15 C16 118.8(3) ?
C14 C15 H15 120.6 ?
C16 C15 H15 120.6 ?
C15 C16 C11 121.0(3) ?
C15 C16 S4 129.6(2) ?
C11 C16 S4 109.3(2) ?

loop_
_geom_bond_atom_site_label_1
_geom_bond_atom_site_label_2
_geom_bond_site_symmetry_2
_geom_bond_distance
_geom_bond_publ_flag
S1 C1 . 1.738(3) yes
S1 C7 . 1.754(3) yes
S2 C7 . 1.742(3) yes
S2 C8 . 1.821(3) yes
S3 C9 . 1.827(3) yes
S3 C10 . 1.743(3) yes
S4 C10 . 1.755(3) yes
S4 C16 . 1.730(3) yes
N1 C6 . 1.390(3) yes
N1 C7 . 1.294(3) yes
N2 C10 . 1.284(3) yes
N2 C11 . 1.391(3) yes
C1 C2 . 1.378(4) ?
C1 C6 . 1.406(3) ?
C2 C3 . 1.385(4) ?
C2 H2 . 0.93 ?
C3 C4 . 1.376(4) ?
C3 H3 . 0.93 ?
C4 C5 . 1.383(4) ?
C4 H4 . 0.93 ?
C5 C6 . 1.388(4) ?
C5 H5 . 0.93 ?
C8 C9 . 1.486(4) ?
C8 H8A . 0.97 ?
C8 H8B . 0.97 ?
C9 H9A . 0.97 ?
C9 H9B . 0.97 ?
C11 C12 . 1.380(4) ?
C11 C16 . 1.406(4) ?
C12 C13 . 1.379(4) ?
C12 H12 . 0.93 ?
C13 C14 . 1.385(4) ?
C13 H13 . 0.93 ?
C14 C15 . 1.377(4) ?
C14 H14 . 0.93 ?
C15 C16 . 1.384(4) ?
C15 H15 . 0.93 ?

loop_
_geom_torsion_atom_site_label_1
_geom_torsion_atom_site_label_2
_geom_torsion_atom_site_label_3
_geom_torsion_atom_site_label_4
_geom_torsion
C7 S1 C1 C2 179.5(3)
C7 S1 C1 C6 0.7(2)
C6 C1 C2 C3 0.3(4)
S1 C1 C2 C3 -178.4(2)
C1 C2 C3 C4 0.1(5)
C2 C3 C4 C5 -0.5(5)
C3 C4 C5 C6 0.4(5)
C4 C5 C6 N1 179.5(3)
C4 C5 C6 C1 0.0(4)
C7 N1 C6 C5 -178.8(3)
C7 N1 C6 C1 0.7(3)
C2 C1 C6 C5 -0.3(4)
S1 C1 C6 C5 178.6(2)
C2 C1 C6 N1 -179.9(2)
S1 C1 C6 N1 -1.0(3)
C6 N1 C7 S2 178.4(2)
C6 N1 C7 S1 -0.1(3)
C8 S2 C7 N1 0.7(3)
C8 S2 C7 S1 179.25(16)
C1 S1 C7 N1 -0.4(2)
C1 S1 C7 S2 -179.05(17)
C7 S2 C8 C9 83.2(2)
S2 C8 C9 S3 -178.60(15)
C10 S3 C9 C8 -84.6(2)
C11 N2 C10 S3 -179.0(2)
C11 N2 C10 S4 0.4(3)
C9 S3 C10 N2 3.9(3)
C9 S3 C10 S4 -175.54(16)
C16 S4 C10 N2 -0.2(2)
C16 S4 C10 S3 179.31(17)
C10 N2 C11 C12 179.3(3)
C10 N2 C11 C16 -0.6(3)
N2 C11 C12 C13 179.0(3)
C16 C11 C12 C13 -1.1(4)
C11 C12 C13 C14 1.1(5)
C12 C13 C14 C15 -0.8(5)
C13 C14 C15 C16 0.4(5)
C14 C15 C16 C11 -0.3(4)
C14 C15 C16 S4 179.9(2)
C12 C11 C16 C15 0.7(4)
N2 C11 C16 C15 -179.4(2)
C12 C11 C16 S4 -179.5(2)
N2 C11 C16 S4 0.4(3)
C10 S4 C16 C15 179.7(3)
C10 S4 C16 C11 -0.1(2)

loop_
_cod_related_entry_id
_cod_related_entry_database
_cod_related_entry_code
1 ChemSpider 267535
